data_4337285
loop_
_publ_author_name
'Veronelli, Mattia'
'Kindermann, Nicole'
'Dechert, Sebastian'
'Meyer, Steffen'
'Meyer, Franc'

_publ_section_title
;
 Crowning of coinage metal pyrazolates: double-decker homo- and
 heteronuclear complexes with synergic emissive properties.
;
_journal_issue 4
_journal_name_full 'Inorganic chemistry'
_journal_page_first 2333
_journal_page_last 2341
_journal_paper_doi 10.1021/ic5001792
_journal_volume 53
_journal_year 2014
_chemical_formula_moiety 'C57 H51 Ag6 F6 N6 S6 3+, 3(B F4 -), 2(C3 H6 O)'
_chemical_formula_sum 'C63 H63 Ag6 B3 F18 N6 O2 S6'
_chemical_formula_weight 2150.20
_chemical_name_systematic
;
 ?
;
_space_group_IT_number 2
_symmetry_cell_setting triclinic
_symmetry_space_group_name_Hall '-P 1'
_symmetry_space_group_name_H-M 'P -1'
_atom_sites_solution_hydrogens geom
_atom_sites_solution_primary direct
_atom_sites_solution_secondary difmap
_audit_creation_method SHELXL-97
_cell_angle_alpha 95.254(5)
_cell_angle_beta 96.414(5)
_cell_angle_gamma 104.966(5)
_cell_formula_units_Z 2
_cell_length_a 10.1694(6)
_cell_length_b 14.6453(11)
_cell_length_c 25.6313(16)
_cell_measurement_reflns_used 30814
_cell_measurement_temperature 133(2)
_cell_measurement_theta_max 24.70
_cell_measurement_theta_min 1.45
_cell_volume 3635.9(4)
_computing_cell_refinement 'X-AREA (Stoe & Cie, 2002)'
_computing_data_collection 'X-AREA (Stoe & Cie, 2002)'
_computing_data_reduction 'X-AREA (Stoe & Cie, 2002)'
_computing_molecular_graphics 'DIAMOND (Brandenburg, 2001)'
_computing_publication_material 'SHELXL-97 (Sheldrick, 1997)'
_computing_structure_refinement 'SHELXL-97 (Sheldrick, 1997)'
_computing_structure_solution 'SHELXS-97 (Sheldrick, 1990)'
_diffrn_ambient_temperature 133(2)
_diffrn_measured_fraction_theta_full 0.986
_diffrn_measured_fraction_theta_max 0.986
_diffrn_measurement_device_type 'Stoe IPDS II'
_diffrn_measurement_method \w
_diffrn_radiation_monochromator graphite
_diffrn_radiation_source 'fine-focus sealed tube'
_diffrn_radiation_type MoK\a
_diffrn_radiation_wavelength 0.71073
_diffrn_reflns_av_R_equivalents 0.0660
_diffrn_reflns_av_sigmaI/netI 0.0755
_diffrn_reflns_limit_h_max 11
_diffrn_reflns_limit_h_min -11
_diffrn_reflns_limit_k_max 15
_diffrn_reflns_limit_k_min -17
_diffrn_reflns_limit_l_max 30
_diffrn_reflns_limit_l_min -29
_diffrn_reflns_number 30814
_diffrn_reflns_theta_full 24.70
_diffrn_reflns_theta_max 24.70
_diffrn_reflns_theta_min 1.45
_exptl_absorpt_coefficient_mu 1.851
_exptl_absorpt_correction_T_max 0.8879
_exptl_absorpt_correction_T_min 0.7532
_exptl_absorpt_correction_type numerical
_exptl_absorpt_process_details 'X-RED (Stoe & Cie, 2002)'
_exptl_crystal_colour colorless
_exptl_crystal_density_diffrn 1.964
_exptl_crystal_density_method 'not measured'
_exptl_crystal_description block
_exptl_crystal_F_000 2108
_exptl_crystal_size_max 0.13
_exptl_crystal_size_mid 0.13
_exptl_crystal_size_min 0.11
_refine_diff_density_max 1.060
_refine_diff_density_min -0.434
_refine_diff_density_rms 0.120
_refine_ls_extinction_method none
_refine_ls_goodness_of_fit_ref 1.005
_refine_ls_hydrogen_treatment constr
_refine_ls_matrix_type full
_refine_ls_number_parameters 941
_refine_ls_number_reflns 12186
_refine_ls_number_restraints 0
_refine_ls_restrained_S_all 1.005
_refine_ls_R_factor_all 0.0748
_refine_ls_R_factor_gt 0.0439
_refine_ls_shift/su_max 0.001
_refine_ls_shift/su_mean 0.000
_refine_ls_structure_factor_coef Fsqd
_refine_ls_weighting_details 'calc w=1/[\s^2^(Fo^2^)+(0.0341P)^2^+0.0000P] where P=(Fo^2^+2Fc^2^)/3'
_refine_ls_weighting_scheme calc
_refine_ls_wR_factor_gt 0.0816
_refine_ls_wR_factor_ref 0.0881
_reflns_number_gt 8682
_reflns_number_total 12186
_reflns_threshold_expression >2sigma(I)
_cod_data_source_file ic5001792_si_002.cif
_cod_data_source_block '[Ag2L]3(BF4)3-mv199'
_cod_depositor_comments
;
The following automatic conversions were performed:

'_symmetry_cell_setting' value 'Triclinic' changed to 'triclinic'
according to
/usr/data/users/saulius/automatic-downloads/current/ACS/lib/dictionaries/cif_core.dic
dictionary named 'cif_core.dic' version 2.4.2 from 2011-04-26.

Automatic conversion script
Id: cif_fix_values 2281 2013-09-26 08:29:07Z andrius 
;
_cod_database_code 4337285

loop_
_symmetry_equiv_pos_as_xyz
'x, y, z'
'-x, -y, -z'

loop_
_atom_site_label
_atom_site_type_symbol
_atom_site_fract_x
_atom_site_fract_y
_atom_site_fract_z
_atom_site_U_iso_or_equiv
_atom_site_adp_type
_atom_site_occupancy
_atom_site_symmetry_multiplicity
_atom_site_calc_flag
_atom_site_refinement_flags
Ag1 Ag 0.42565(5) 0.83092(4) 0.713860(17) 0.03070(12) Uani 1 1 d .
Ag2 Ag 0.43907(5) 0.72064(3) 0.827723(18) 0.03039(12) Uani 1 1 d .
Ag3 Ag 0.24369(5) 0.59640(3) 0.712330(17) 0.02964(12) Uani 1 1 d .
Ag4 Ag 0.88985(5) 0.96852(4) 0.828004(18) 0.03447(13) Uani 1 1 d .
Ag5 Ag 0.03858(5) 0.46480(4) 0.864356(18) 0.03354(13) Uani 1 1 d .
Ag6 Ag -0.00377(6) 0.77284(4) 0.59160(2) 0.04361(15) Uani 1 1 d .
N1 N 0.5383(5) 0.9055(4) 0.78441(19) 0.0314(12) Uani 1 1 d .
N2 N 0.5443(5) 0.8629(4) 0.83009(18) 0.0298(12) Uani 1 1 d .
N11 N 0.3424(5) 0.5756(4) 0.82421(17) 0.0278(12) Uani 1 1 d .
N12 N 0.2624(5) 0.5248(4) 0.77855(17) 0.0278(12) Uani 1 1 d .
N21 N 0.2312(5) 0.6644(4) 0.64469(18) 0.0280(12) Uani 1 1 d .
N22 N 0.3130(5) 0.7553(4) 0.64347(18) 0.0294(12) Uani 1 1 d .
S1 S 0.90122(17) 1.04751(12) 0.74748(6) 0.0339(4) Uani 1 1 d .
S2 S 0.92838(17) 0.91528(12) 0.91533(6) 0.0328(4) Uani 1 1 d .
S11 S 0.15341(17) 0.55092(12) 0.95039(6) 0.0333(4) Uani 1 1 d .
S12 S -0.12201(17) 0.38503(12) 0.78546(6) 0.0327(4) Uani 1 1 d .
S21 S -0.17552(17) 0.62158(13) 0.59889(6) 0.0365(4) Uani 1 1 d .
S22 S 0.10189(19) 0.92927(13) 0.56411(7) 0.0440(4) Uani 1 1 d .
F1 F 0.6473(5) 0.7863(3) 0.55426(15) 0.0603(12) Uani 1 1 d .
F2 F 0.7502(4) 0.4997(3) 0.91363(15) 0.0482(10) Uani 1 1 d .
F11 F 0.3422(4) 0.9662(3) 0.95263(16) 0.0521(11) Uani 1 1 d .
F12 F -0.4515(4) 0.6397(3) 0.71712(15) 0.0482(10) Uani 1 1 d .
F21 F -0.4583(5) 0.4442(5) 0.38787(18) 0.0893(19) Uani 1 1 d .
F22 F 0.3326(5) 1.2267(3) 0.74413(17) 0.0634(13) Uani 1 1 d .
C1 C 0.6616(7) 1.0169(5) 0.8495(2) 0.0330(15) Uani 1 1 d .
H1 H 0.7143 1.0762 0.8685 0.040 Uiso 1 1 calc R
C2 C 0.6096(6) 0.9978(4) 0.7952(2) 0.0286(14) Uani 1 1 d .
C3 C 0.6195(6) 0.9306(4) 0.8695(2) 0.0276(14) Uani 1 1 d .
C4 C 0.6281(7) 1.0614(5) 0.7525(2) 0.0319(15) Uani 1 1 d .
H4A H 0.5732 1.1076 0.7575 0.038 Uiso 1 1 calc R
H4B H 0.5907 1.0221 0.7179 0.038 Uiso 1 1 calc R
C5 C 0.7768(7) 1.1168(4) 0.7505(2) 0.0345(15) Uani 1 1 d .
H5A H 0.8077 1.1648 0.7823 0.041 Uiso 1 1 calc R
H5B H 0.7782 1.1518 0.7192 0.041 Uiso 1 1 calc R
C6 C 0.8246(7) 0.9654(5) 0.6899(2) 0.0325(15) Uani 1 1 d .
C7 C 0.7560(7) 0.8710(5) 0.6930(2) 0.0337(15) Uani 1 1 d .
H7 H 0.7501 0.8485 0.7265 0.040 Uiso 1 1 calc R
C8 C 0.6962(7) 0.8094(5) 0.6467(3) 0.0412(17) Uani 1 1 d .
H8 H 0.6501 0.7445 0.6480 0.049 Uiso 1 1 calc R
C9 C 0.7059(8) 0.8454(5) 0.5994(3) 0.0413(17) Uani 1 1 d .
C10 C 0.7729(8) 0.9375(6) 0.5955(3) 0.0479(19) Uani 1 1 d .
H10 H 0.7783 0.9592 0.5618 0.058 Uiso 1 1 calc R
C11 C 0.8327(8) 0.9990(5) 0.6410(3) 0.0425(17) Uani 1 1 d .
H11 H 0.8789 1.0636 0.6389 0.051 Uiso 1 1 calc R
C12 C 0.6493(6) 0.9058(4) 0.9244(2) 0.0289(14) Uani 1 1 d .
H12A H 0.6284 0.8356 0.9229 0.035 Uiso 1 1 calc R
H12B H 0.5876 0.9275 0.9469 0.035 Uiso 1 1 calc R
C13 C 0.7983(6) 0.9500(5) 0.9500(2) 0.0317(15) Uani 1 1 d .
H13A H 0.8083 0.9326 0.9864 0.038 Uiso 1 1 calc R
H13B H 0.8171 1.0202 0.9529 0.038 Uiso 1 1 calc R
C14 C 0.8720(6) 0.7889(5) 0.9131(2) 0.0309(15) Uani 1 1 d .
C15 C 0.9115(7) 0.7489(5) 0.9571(2) 0.0343(15) Uani 1 1 d .
H15 H 0.9667 0.7887 0.9872 0.041 Uiso 1 1 calc R
C16 C 0.8707(7) 0.6503(5) 0.9574(2) 0.0373(16) Uani 1 1 d .
H16 H 0.8979 0.6219 0.9872 0.045 Uiso 1 1 calc R
C17 C 0.7898(7) 0.5959(5) 0.9131(2) 0.0342(15) Uani 1 1 d .
C18 C 0.7473(7) 0.6330(5) 0.8701(3) 0.0390(17) Uani 1 1 d .
H18 H 0.6888 0.5929 0.8408 0.047 Uiso 1 1 calc R
C19 C 0.7908(7) 0.7310(5) 0.8694(2) 0.0357(16) Uani 1 1 d .
H19 H 0.7647 0.7582 0.8390 0.043 Uiso 1 1 calc R
C21 C 0.2624(6) 0.4255(5) 0.8394(2) 0.0289(14) Uani 1 1 d .
H21 H 0.2449 0.3697 0.8566 0.035 Uiso 1 1 calc R
C22 C 0.3428(6) 0.5165(4) 0.8605(2) 0.0265(14) Uani 1 1 d .
C23 C 0.2135(6) 0.4340(4) 0.7876(2) 0.0237(13) Uani 1 1 d .
C24 C 0.4100(7) 0.5516(5) 0.9166(2) 0.0326(15) Uani 1 1 d .
H24A H 0.4409 0.6221 0.9209 0.039 Uiso 1 1 calc R
H24B H 0.4924 0.5281 0.9233 0.039 Uiso 1 1 calc R
C25 C 0.3158(7) 0.5201(5) 0.9578(2) 0.0334(15) Uani 1 1 d .
H25A H 0.3662 0.5487 0.9933 0.040 Uiso 1 1 calc R
H25B H 0.2959 0.4501 0.9567 0.040 Uiso 1 1 calc R
C26 C 0.2091(6) 0.6761(5) 0.9488(2) 0.0319(15) Uani 1 1 d .
C27 C 0.2648(7) 0.7344(5) 0.9968(2) 0.0360(16) Uani 1 1 d .
H27 H 0.2706 0.7066 1.0288 0.043 Uiso 1 1 calc R
C28 C 0.3107(7) 0.8312(5) 0.9979(3) 0.0400(17) Uani 1 1 d .
H28 H 0.3511 0.8709 1.0302 0.048 Uiso 1 1 calc R
C29 C 0.2971(7) 0.8699(5) 0.9512(3) 0.0371(16) Uani 1 1 d .
C30 C 0.2398(7) 0.8156(5) 0.9037(3) 0.0370(16) Uani 1 1 d .
H30 H 0.2310 0.8443 0.8721 0.044 Uiso 1 1 calc R
C31 C 0.1952(7) 0.7177(5) 0.9029(3) 0.0359(16) Uani 1 1 d .
H31 H 0.1544 0.6787 0.8705 0.043 Uiso 1 1 calc R
C32 C 0.1155(6) 0.3601(5) 0.7470(2) 0.0328(15) Uani 1 1 d .
H32A H 0.0961 0.2981 0.7612 0.039 Uiso 1 1 calc R
H32B H 0.1602 0.3533 0.7151 0.039 Uiso 1 1 calc R
C33 C -0.0186(6) 0.3831(5) 0.7314(2) 0.0340(15) Uani 1 1 d .
H33A H -0.0731 0.3352 0.7019 0.041 Uiso 1 1 calc R
H33B H 0.0011 0.4461 0.7184 0.041 Uiso 1 1 calc R
C34 C -0.2210(6) 0.4628(4) 0.7640(2) 0.0293(14) Uani 1 1 d .
C35 C -0.3615(7) 0.4315(5) 0.7575(2) 0.0348(16) Uani 1 1 d .
H35 H -0.4048 0.3689 0.7642 0.042 Uiso 1 1 calc R
C36 C -0.4417(7) 0.4903(5) 0.7411(3) 0.0379(16) Uani 1 1 d .
H36 H -0.5392 0.4694 0.7368 0.046 Uiso 1 1 calc R
C37 C -0.3745(7) 0.5798(5) 0.7312(2) 0.0351(16) Uani 1 1 d .
C38 C -0.2345(7) 0.6145(5) 0.7372(2) 0.0358(16) Uani 1 1 d .
H38 H -0.1920 0.6767 0.7296 0.043 Uiso 1 1 calc R
C39 C -0.1570(7) 0.5551(5) 0.7550(2) 0.0333(15) Uani 1 1 d .
H39 H -0.0596 0.5777 0.7610 0.040 Uiso 1 1 calc R
C41 C 0.1864(7) 0.7042(5) 0.5644(2) 0.0305(15) Uani 1 1 d .
H41 H 0.1474 0.7018 0.5287 0.037 Uiso 1 1 calc R
C42 C 0.1563(6) 0.6333(4) 0.5974(2) 0.0283(14) Uani 1 1 d .
C43 C 0.2860(6) 0.7795(5) 0.5950(2) 0.0296(14) Uani 1 1 d .
C44 C 0.0475(6) 0.5408(5) 0.5886(2) 0.0315(15) Uani 1 1 d .
H44A H 0.0882 0.4899 0.5998 0.038 Uiso 1 1 calc R
H44B H 0.0125 0.5248 0.5503 0.038 Uiso 1 1 calc R
C45 C -0.0719(7) 0.5439(5) 0.6191(2) 0.0375(16) Uani 1 1 d .
H45A H -0.0344 0.5638 0.6570 0.045 Uiso 1 1 calc R
H45B H -0.1330 0.4784 0.6162 0.045 Uiso 1 1 calc R
C46 C -0.2512(7) 0.5669(5) 0.5334(3) 0.0372(16) Uani 1 1 d .
C47 C -0.3282(7) 0.4724(5) 0.5263(3) 0.0415(17) Uani 1 1 d .
H47 H -0.3335 0.4363 0.5553 0.050 Uiso 1 1 calc R
C48 C -0.3971(8) 0.4308(6) 0.4767(3) 0.054(2) Uani 1 1 d .
H48 H -0.4497 0.3660 0.4711 0.065 Uiso 1 1 calc R
C49 C -0.3880(8) 0.4842(8) 0.4367(3) 0.057(2) Uani 1 1 d .
C50 C -0.3126(9) 0.5761(8) 0.4418(3) 0.062(3) Uani 1 1 d .
H50 H -0.3086 0.6111 0.4123 0.075 Uiso 1 1 calc R
C51 C -0.2408(8) 0.6183(6) 0.4914(3) 0.051(2) Uani 1 1 d .
H51 H -0.1850 0.6822 0.4959 0.061 Uiso 1 1 calc R
C52 C 0.3528(7) 0.8758(5) 0.5810(2) 0.0370(16) Uani 1 1 d .
H52A H 0.4360 0.8727 0.5649 0.044 Uiso 1 1 calc R
H52B H 0.3828 0.9212 0.6138 0.044 Uiso 1 1 calc R
C53 C 0.2618(8) 0.9137(5) 0.5432(3) 0.0413(17) Uani 1 1 d .
H53A H 0.2379 0.8701 0.5096 0.050 Uiso 1 1 calc R
H53B H 0.3163 0.9761 0.5354 0.050 Uiso 1 1 calc R
C54 C 0.1693(7) 1.0166(5) 0.6201(3) 0.0377(16) Uani 1 1 d .
C55 C 0.2036(7) 0.9935(5) 0.6702(3) 0.0424(17) Uani 1 1 d .
H55 H 0.1899 0.9284 0.6753 0.051 Uiso 1 1 calc R
C56 C 0.2577(7) 1.0637(5) 0.7128(3) 0.0445(18) Uani 1 1 d .
H56 H 0.2809 1.0480 0.7471 0.053 Uiso 1 1 calc R
C57 C 0.2763(7) 1.1557(5) 0.7038(3) 0.0446(18) Uani 1 1 d .
C58 C 0.2389(8) 1.1834(5) 0.6552(3) 0.0495(19) Uani 1 1 d .
H58 H 0.2494 1.2486 0.6509 0.059 Uiso 1 1 calc R
C59 C 0.1853(7) 1.1114(5) 0.6130(3) 0.0429(17) Uani 1 1 d .
H59 H 0.1594 1.1275 0.5789 0.051 Uiso 1 1 calc R
O1 O 0.5422(7) 0.0995(5) 0.6265(2) 0.0714(17) Uani 1 1 d .
C61 C 0.5970(10) 0.2636(7) 0.6474(3) 0.070(3) Uani 1 1 d .
H61A H 0.5953 0.2482 0.6837 0.105 Uiso 1 1 calc R
H61B H 0.5318 0.3011 0.6394 0.105 Uiso 1 1 calc R
H61C H 0.6898 0.3007 0.6435 0.105 Uiso 1 1 calc R
C62 C 0.5583(8) 0.1751(7) 0.6105(3) 0.054(2) Uani 1 1 d .
C63 C 0.5327(10) 0.1845(9) 0.5546(3) 0.091(4) Uani 1 1 d .
H63A H 0.5022 0.1211 0.5341 0.137 Uiso 1 1 calc R
H63B H 0.6175 0.2210 0.5432 0.137 Uiso 1 1 calc R
H63C H 0.4611 0.2177 0.5487 0.137 Uiso 1 1 calc R
O2 O 0.4534(7) 0.3350(5) 0.9448(3) 0.090(2) Uani 1 1 d .
C71 C 0.3212(15) 0.1792(10) 0.9176(9) 0.183(9) Uani 1 1 d .
H71A H 0.2314 0.1885 0.9054 0.275 Uiso 1 1 calc R
H71B H 0.3242 0.1654 0.9543 0.275 Uiso 1 1 calc R
H71C H 0.3357 0.1257 0.8952 0.275 Uiso 1 1 calc R
C72 C 0.4271(9) 0.2639(7) 0.9145(3) 0.058(2) Uani 1 1 d .
C73 C 0.5055(14) 0.2612(10) 0.8705(4) 0.111(4) Uani 1 1 d .
H73A H 0.4423 0.2417 0.8372 0.166 Uiso 1 1 calc R
H73B H 0.5600 0.2155 0.8749 0.166 Uiso 1 1 calc R
H73C H 0.5670 0.3246 0.8697 0.166 Uiso 1 1 calc R
B1 B 1.0886(9) 0.7998(6) 0.7599(3) 0.0366(19) Uani 1 1 d .
F13 F 0.9843(4) 0.8147(3) 0.78631(15) 0.0495(10) Uani 1 1 d .
F14 F 1.0390(4) 0.7782(3) 0.70502(14) 0.0482(10) Uani 1 1 d .
F15 F 1.1987(4) 0.8806(3) 0.76859(16) 0.0522(11) Uani 1 1 d .
F16 F 1.1318(4) 0.7240(3) 0.77671(15) 0.0483(10) Uani 1 1 d .
B2 B -0.0243(10) 0.2296(6) 0.8910(3) 0.047(2) Uani 1 1 d .
F23 F 0.0607(5) 0.3128(3) 0.92089(14) 0.0596(13) Uani 1 1 d .
F24 F -0.1580(5) 0.2403(3) 0.88129(16) 0.0566(11) Uani 1 1 d .
F25 F 0.0240(4) 0.2161(3) 0.84377(14) 0.0541(11) Uani 1 1 d .
F26 F -0.0278(5) 0.1525(3) 0.91889(15) 0.0548(11) Uani 1 1 d .
B3 B 0.0501(9) 0.7290(6) 0.4116(3) 0.0379(19) Uani 1 1 d .
F31 F 0.0150(5) 0.7820(3) 0.45280(15) 0.0570(12) Uani 1 1 d .
F32 F 0.1318(4) 0.6748(3) 0.43281(14) 0.0459(10) Uani 1 1 d .
F33 F 0.1234(5) 0.7883(3) 0.37968(18) 0.0636(13) Uani 1 1 d .
F34 F -0.0681(4) 0.6709(3) 0.38169(14) 0.0454(10) Uani 1 1 d .

loop_
_atom_site_aniso_label
_atom_site_aniso_U_11
_atom_site_aniso_U_22
_atom_site_aniso_U_33
_atom_site_aniso_U_23
_atom_site_aniso_U_13
_atom_site_aniso_U_12
Ag1 0.0311(3) 0.0308(3) 0.0261(2) 0.0013(2) -0.0024(2) 0.0046(2)
Ag2 0.0327(3) 0.0256(3) 0.0289(2) 0.0028(2) 0.0027(2) 0.0018(2)
Ag3 0.0319(3) 0.0306(3) 0.0255(2) 0.00590(19) 0.0016(2) 0.0072(2)
Ag4 0.0350(3) 0.0367(3) 0.0299(2) 0.0062(2) 0.0030(2) 0.0064(2)
Ag5 0.0329(3) 0.0354(3) 0.0298(2) 0.0025(2) 0.0028(2) 0.0060(2)
Ag6 0.0345(3) 0.0320(3) 0.0607(3) 0.0029(3) -0.0035(3) 0.0079(2)
N1 0.031(3) 0.026(3) 0.032(3) 0.003(2) 0.002(2) 0.000(2)
N2 0.032(3) 0.033(3) 0.023(3) 0.002(2) 0.004(2) 0.007(2)
N11 0.030(3) 0.033(3) 0.018(2) 0.002(2) 0.000(2) 0.006(2)
N12 0.031(3) 0.033(3) 0.020(2) 0.002(2) 0.003(2) 0.009(2)
N21 0.031(3) 0.029(3) 0.025(3) 0.006(2) 0.005(2) 0.009(2)
N22 0.033(3) 0.029(3) 0.024(3) 0.005(2) -0.003(2) 0.006(2)
S1 0.0346(9) 0.0319(9) 0.0318(8) 0.0043(7) 0.0026(7) 0.0039(7)
S2 0.0316(9) 0.0338(9) 0.0295(8) 0.0027(7) 0.0009(7) 0.0046(7)
S11 0.0361(9) 0.0339(9) 0.0288(8) 0.0045(7) 0.0056(7) 0.0072(8)
S12 0.0312(9) 0.0319(9) 0.0335(8) 0.0037(7) 0.0020(7) 0.0073(7)
S21 0.0329(9) 0.0371(10) 0.0369(9) -0.0028(7) 0.0017(7) 0.0090(8)
S22 0.0444(11) 0.0339(10) 0.0499(10) 0.0058(8) -0.0096(9) 0.0105(8)
F1 0.071(3) 0.061(3) 0.042(2) -0.014(2) -0.010(2) 0.021(2)
F2 0.062(3) 0.037(2) 0.046(2) 0.0099(18) 0.011(2) 0.011(2)
F11 0.058(3) 0.034(2) 0.061(3) 0.0001(19) 0.008(2) 0.009(2)
F12 0.044(2) 0.055(3) 0.049(2) 0.008(2) 0.0014(19) 0.022(2)
F21 0.063(3) 0.149(6) 0.048(3) -0.038(3) -0.012(2) 0.042(3)
F22 0.070(3) 0.053(3) 0.063(3) -0.016(2) 0.002(2) 0.019(2)
C1 0.039(4) 0.025(4) 0.033(3) 0.004(3) 0.006(3) 0.003(3)
C2 0.022(3) 0.029(4) 0.033(3) 0.004(3) -0.003(3) 0.005(3)
C3 0.022(3) 0.033(4) 0.026(3) -0.004(3) 0.006(3) 0.005(3)
C4 0.038(4) 0.035(4) 0.024(3) 0.002(3) 0.002(3) 0.014(3)
C5 0.050(4) 0.020(3) 0.030(3) 0.003(3) 0.007(3) 0.004(3)
C6 0.035(4) 0.030(4) 0.034(3) 0.001(3) 0.006(3) 0.012(3)
C7 0.039(4) 0.032(4) 0.029(3) 0.003(3) 0.004(3) 0.008(3)
C8 0.038(4) 0.035(4) 0.049(4) 0.001(3) 0.003(3) 0.010(3)
C9 0.047(4) 0.045(5) 0.031(4) -0.004(3) -0.002(3) 0.016(4)
C10 0.062(5) 0.052(5) 0.036(4) 0.010(3) 0.002(4) 0.028(4)
C11 0.051(5) 0.037(4) 0.041(4) 0.010(3) 0.004(3) 0.013(4)
C12 0.034(4) 0.026(3) 0.028(3) 0.005(3) 0.005(3) 0.009(3)
C13 0.035(4) 0.030(4) 0.027(3) -0.001(3) 0.004(3) 0.005(3)
C14 0.030(4) 0.034(4) 0.029(3) 0.002(3) 0.008(3) 0.009(3)
C15 0.035(4) 0.039(4) 0.028(3) 0.003(3) 0.007(3) 0.006(3)
C16 0.042(4) 0.040(4) 0.033(3) 0.015(3) 0.011(3) 0.011(3)
C17 0.037(4) 0.027(4) 0.039(4) 0.007(3) 0.014(3) 0.003(3)
C18 0.045(4) 0.039(4) 0.031(3) 0.002(3) 0.009(3) 0.008(3)
C19 0.045(4) 0.033(4) 0.033(3) 0.010(3) 0.011(3) 0.015(3)
C21 0.029(4) 0.033(4) 0.023(3) 0.007(3) 0.003(3) 0.006(3)
C22 0.021(3) 0.026(3) 0.030(3) 0.001(3) 0.004(3) 0.002(3)
C23 0.026(3) 0.025(3) 0.025(3) 0.007(2) 0.008(3) 0.013(3)
C24 0.034(4) 0.029(4) 0.030(3) 0.008(3) -0.003(3) 0.002(3)
C25 0.037(4) 0.032(4) 0.029(3) 0.003(3) -0.002(3) 0.007(3)
C26 0.030(4) 0.036(4) 0.032(3) 0.002(3) 0.006(3) 0.012(3)
C27 0.045(4) 0.039(4) 0.027(3) 0.005(3) 0.000(3) 0.018(3)
C28 0.045(4) 0.041(4) 0.034(4) -0.008(3) -0.003(3) 0.019(4)
C29 0.038(4) 0.024(4) 0.047(4) 0.002(3) 0.007(3) 0.005(3)
C30 0.040(4) 0.039(4) 0.036(4) 0.006(3) 0.010(3) 0.014(3)
C31 0.040(4) 0.036(4) 0.033(3) 0.004(3) 0.010(3) 0.010(3)
C32 0.033(4) 0.030(4) 0.034(3) -0.002(3) 0.002(3) 0.009(3)
C33 0.032(4) 0.038(4) 0.028(3) 0.001(3) 0.000(3) 0.006(3)
C34 0.031(4) 0.024(3) 0.032(3) -0.002(3) 0.002(3) 0.008(3)
C35 0.036(4) 0.033(4) 0.030(3) -0.001(3) 0.000(3) 0.003(3)
C36 0.030(4) 0.036(4) 0.043(4) -0.001(3) -0.002(3) 0.006(3)
C37 0.037(4) 0.046(4) 0.024(3) -0.001(3) 0.002(3) 0.017(4)
C38 0.038(4) 0.039(4) 0.027(3) -0.004(3) 0.006(3) 0.007(3)
C39 0.033(4) 0.033(4) 0.032(3) -0.001(3) 0.002(3) 0.009(3)
C41 0.036(4) 0.035(4) 0.022(3) 0.003(3) -0.001(3) 0.014(3)
C42 0.035(4) 0.028(4) 0.023(3) 0.001(3) 0.000(3) 0.014(3)
C43 0.026(3) 0.041(4) 0.023(3) 0.007(3) 0.002(3) 0.010(3)
C44 0.034(4) 0.032(4) 0.026(3) -0.002(3) -0.004(3) 0.008(3)
C45 0.043(4) 0.034(4) 0.030(3) -0.001(3) -0.002(3) 0.005(3)
C46 0.029(4) 0.039(4) 0.041(4) -0.006(3) 0.006(3) 0.009(3)
C47 0.032(4) 0.038(4) 0.048(4) -0.010(3) -0.006(3) 0.007(3)
C48 0.040(5) 0.051(5) 0.063(5) -0.022(4) -0.010(4) 0.016(4)
C49 0.035(5) 0.094(8) 0.041(4) -0.020(5) -0.001(4) 0.026(5)
C50 0.049(5) 0.111(8) 0.033(4) 0.021(5) 0.010(4) 0.027(6)
C51 0.043(5) 0.068(6) 0.040(4) 0.011(4) 0.003(3) 0.010(4)
C52 0.042(4) 0.036(4) 0.031(3) 0.004(3) 0.001(3) 0.008(3)
C53 0.054(5) 0.036(4) 0.032(3) 0.009(3) 0.001(3) 0.010(4)
C54 0.034(4) 0.031(4) 0.047(4) 0.001(3) 0.000(3) 0.011(3)
C55 0.039(4) 0.041(4) 0.050(4) 0.015(3) 0.006(3) 0.013(3)
C56 0.043(4) 0.042(5) 0.046(4) 0.007(3) 0.003(3) 0.008(4)
C57 0.039(4) 0.044(5) 0.047(4) -0.006(4) -0.003(3) 0.010(4)
C58 0.050(5) 0.031(4) 0.070(5) 0.006(4) 0.008(4) 0.015(4)
C59 0.044(4) 0.037(4) 0.050(4) 0.013(3) 0.004(3) 0.014(3)
O1 0.077(4) 0.057(4) 0.081(4) 0.023(3) 0.009(3) 0.017(3)
C61 0.068(6) 0.073(7) 0.065(5) -0.006(5) 0.007(5) 0.016(5)
C62 0.048(5) 0.057(6) 0.054(5) 0.007(4) 0.009(4) 0.010(4)
C63 0.058(6) 0.151(11) 0.047(5) 0.011(6) 0.002(5) 0.001(7)
O2 0.082(5) 0.081(5) 0.100(5) -0.006(4) -0.020(4) 0.027(4)
C71 0.102(11) 0.090(10) 0.37(3) 0.122(15) 0.055(15) 0.015(9)
C72 0.058(5) 0.054(6) 0.062(5) 0.013(4) -0.015(4) 0.021(5)
C73 0.119(10) 0.150(13) 0.075(7) 0.017(8) 0.012(7) 0.056(9)
B1 0.043(5) 0.034(5) 0.031(4) 0.006(3) 0.002(3) 0.009(4)
F13 0.047(2) 0.056(3) 0.048(2) -0.002(2) 0.0166(19) 0.017(2)
F14 0.050(3) 0.054(3) 0.037(2) 0.0044(19) 0.0016(18) 0.010(2)
F15 0.046(3) 0.047(3) 0.054(2) 0.010(2) 0.002(2) -0.004(2)
F16 0.058(3) 0.044(3) 0.044(2) 0.0033(19) 0.0020(19) 0.018(2)
B2 0.059(6) 0.036(5) 0.032(4) 0.002(4) -0.003(4) -0.007(4)
F23 0.084(3) 0.037(2) 0.035(2) 0.0008(18) -0.003(2) -0.019(2)
F24 0.061(3) 0.050(3) 0.054(2) 0.001(2) 0.002(2) 0.011(2)
F25 0.057(3) 0.059(3) 0.034(2) -0.0010(19) 0.0044(19) -0.003(2)
F26 0.069(3) 0.036(2) 0.047(2) 0.0130(19) -0.006(2) -0.005(2)
B3 0.049(5) 0.032(4) 0.028(4) 0.001(3) -0.001(4) 0.007(4)
F31 0.067(3) 0.058(3) 0.046(2) -0.014(2) -0.006(2) 0.028(2)
F32 0.049(2) 0.043(2) 0.044(2) 0.0027(18) -0.0062(18) 0.016(2)
F33 0.074(3) 0.041(3) 0.075(3) 0.026(2) 0.019(3) 0.004(2)
F34 0.047(2) 0.045(2) 0.038(2) 0.0015(18) -0.0057(18) 0.009(2)

loop_
_atom_type_symbol
_atom_type_description
_atom_type_scat_dispersion_real
_atom_type_scat_dispersion_imag
_atom_type_scat_source
C C 0.0033 0.0016 'International Tables Vol C Tables 4.2.6.8 and 6.1.1.4'
H H 0.0000 0.0000 'International Tables Vol C Tables 4.2.6.8 and 6.1.1.4'
B B 0.0013 0.0007 'International Tables Vol C Tables 4.2.6.8 and 6.1.1.4'
N N 0.0061 0.0033 'International Tables Vol C Tables 4.2.6.8 and 6.1.1.4'
O O 0.0106 0.0060 'International Tables Vol C Tables 4.2.6.8 and 6.1.1.4'
F F 0.0171 0.0103 'International Tables Vol C Tables 4.2.6.8 and 6.1.1.4'
S S 0.1246 0.1234 'International Tables Vol C Tables 4.2.6.8 and 6.1.1.4'
Ag Ag -0.8971 1.1015 'International Tables Vol C Tables 4.2.6.8 and 6.1.1.4'

loop_
_geom_angle_atom_site_label_1
_geom_angle_atom_site_label_2
_geom_angle_atom_site_label_3
_geom_angle
N1 Ag1 N22 179.5(2)
N2 Ag2 N11 177.0(2)
N21 Ag3 N12 177.28(19)
S1 Ag4 S2 167.22(6)
S1 Ag4 C1 93.32(14)
S2 Ag4 C1 92.73(14)
S12 Ag5 S11 167.19(6)
S12 Ag5 C21 99.77(13)
S11 Ag5 C21 92.99(13)
S22 Ag6 S21 160.79(6)
S22 Ag6 C41 92.60(16)
S21 Ag6 C41 98.50(16)
C2 N1 N2 109.1(5)
C2 N1 Ag1 129.3(4)
N2 N1 Ag1 121.6(4)
C3 N2 N1 107.5(5)
C3 N2 Ag2 133.5(4)
N1 N2 Ag2 119.0(4)
C22 N11 N12 108.2(5)
C22 N11 Ag2 130.8(4)
N12 N11 Ag2 121.0(4)
C23 N12 N11 108.2(5)
C23 N12 Ag3 133.7(4)
N11 N12 Ag3 118.2(4)
C42 N21 N22 108.6(5)
C42 N21 Ag3 130.4(4)
N22 N21 Ag3 120.9(3)
C43 N22 N21 107.8(5)
C43 N22 Ag1 133.2(4)
N21 N22 Ag1 118.3(3)
C6 S1 C5 100.6(3)
C6 S1 Ag4 111.5(2)
C5 S1 Ag4 104.3(2)
C14 S2 C13 100.4(3)
C14 S2 Ag4 112.5(2)
C13 S2 Ag4 103.0(2)
C26 S11 C25 101.7(3)
C26 S11 Ag5 112.2(2)
C25 S11 Ag5 103.2(2)
C34 S12 C33 100.4(3)
C34 S12 Ag5 109.1(2)
C33 S12 Ag5 106.3(2)
C46 S21 C45 102.0(3)
C46 S21 Ag6 107.9(3)
C45 S21 Ag6 103.8(2)
C54 S22 C53 100.1(3)
C54 S22 Ag6 110.8(3)
C53 S22 Ag6 102.7(2)
C3 C1 C2 105.4(6)
C3 C1 Ag4 88.3(4)
C2 C1 Ag4 89.5(4)
N1 C2 C1 108.5(6)
N1 C2 C4 121.3(5)
C1 C2 C4 130.2(6)
N2 C3 C1 109.5(5)
N2 C3 C12 120.6(6)
C1 C3 C12 129.8(5)
C2 C4 C5 114.8(5)
C4 C5 S1 116.7(4)
C11 C6 C7 120.4(6)
C11 C6 S1 117.7(5)
C7 C6 S1 121.9(5)
C6 C7 C8 119.9(6)
C9 C8 C7 117.9(7)
F1 C9 C10 118.4(6)
F1 C9 C8 118.4(7)
C10 C9 C8 123.2(6)
C9 C10 C11 119.3(7)
C10 C11 C6 119.3(7)
C3 C12 C13 113.5(5)
C12 C13 S2 115.6(4)
C19 C14 C15 119.8(6)
C19 C14 S2 122.2(5)
C15 C14 S2 118.0(5)
C14 C15 C16 120.4(6)
C17 C16 C15 117.5(6)
C18 C17 F2 119.2(6)
C18 C17 C16 123.4(6)
F2 C17 C16 117.3(6)
C17 C18 C19 118.8(6)
C14 C19 C18 120.0(6)
C23 C21 C22 105.1(6)
C23 C21 Ag5 85.8(4)
C22 C21 Ag5 91.8(4)
N11 C22 C21 109.7(5)
N11 C22 C24 121.5(5)
C21 C22 C24 128.4(6)
N12 C23 C21 108.9(5)
N12 C23 C32 122.3(5)
C21 C23 C32 128.8(6)
C22 C24 C25 113.6(5)
C24 C25 S11 115.8(4)
C31 C26 C27 119.2(6)
C31 C26 S11 122.9(5)
C27 C26 S11 117.8(5)
C28 C27 C26 120.3(6)
C27 C28 C29 118.6(6)
F11 C29 C30 119.0(6)
F11 C29 C28 118.3(6)
C30 C29 C28 122.8(6)
C29 C30 C31 118.1(6)
C26 C31 C30 120.8(6)
C23 C32 C33 113.6(5)
C32 C33 S12 113.8(4)
C35 C34 C39 119.9(6)
C35 C34 S12 119.3(5)
C39 C34 S12 120.9(5)
C34 C35 C36 120.8(7)
C37 C36 C35 117.5(6)
F12 C37 C38 117.7(6)
F12 C37 C36 118.2(6)
C38 C37 C36 124.0(6)
C37 C38 C39 117.3(7)
C38 C39 C34 120.5(6)
C42 C41 C43 105.3(5)
C42 C41 Ag6 91.8(4)
C43 C41 Ag6 91.1(4)
N21 C42 C41 109.1(6)
N21 C42 C44 120.5(5)
C41 C42 C44 129.9(5)
N22 C43 C41 109.1(6)
N22 C43 C52 121.8(5)
C41 C43 C52 129.1(5)
C42 C44 C45 112.1(5)
C44 C45 S21 116.6(5)
C51 C46 C47 120.2(7)
C51 C46 S21 121.0(6)
C47 C46 S21 118.7(6)
C48 C47 C46 119.8(8)
C49 C48 C47 118.3(8)
C48 C49 C50 123.8(7)
C48 C49 F21 118.7(9)
C50 C49 F21 117.5(9)
C49 C50 C51 118.3(8)
C46 C51 C50 119.5(8)
C43 C52 C53 114.2(6)
C52 C53 S22 117.6(5)
C59 C54 C55 119.4(6)
C59 C54 S22 117.9(5)
C55 C54 S22 122.7(5)
C56 C55 C54 121.1(7)
C57 C56 C55 117.7(7)
C56 C57 F22 119.5(7)
C56 C57 C58 124.1(7)
F22 C57 C58 116.4(7)
C57 C58 C59 117.0(7)
C54 C59 C58 120.7(7)
O1 C62 C63 122.5(9)
O1 C62 C61 120.8(8)
C63 C62 C61 116.6(9)
O2 C72 C71 124.7(12)
O2 C72 C73 119.0(10)
C71 C72 C73 116.4(12)
F13 B1 F16 110.6(6)
F13 B1 F15 110.1(6)
F16 B1 F15 109.2(6)
F13 B1 F14 108.8(6)
F16 B1 F14 108.5(6)
F15 B1 F14 109.7(6)
F25 B2 F26 110.7(7)
F25 B2 F23 109.1(7)
F26 B2 F23 110.0(6)
F25 B2 F24 109.5(6)
F26 B2 F24 108.9(7)
F23 B2 F24 108.6(7)
F34 B3 F33 109.0(6)
F34 B3 F31 109.3(6)
F33 B3 F31 110.5(6)
F34 B3 F32 110.5(6)
F33 B3 F32 108.8(6)
F31 B3 F32 108.7(5)

loop_
_geom_bond_atom_site_label_1
_geom_bond_atom_site_label_2
_geom_bond_distance
Ag1 N1 2.075(5)
Ag1 N22 2.076(5)
Ag2 N2 2.074(5)
Ag2 N11 2.086(5)
Ag3 N21 2.085(5)
Ag3 N12 2.091(5)
Ag4 S1 2.4561(17)
Ag4 S2 2.4603(17)
Ag4 C1 2.694(6)
Ag5 S12 2.4424(16)
Ag5 S11 2.4437(16)
Ag5 C21 2.619(6)
Ag6 S22 2.468(2)
Ag6 S21 2.4786(19)
Ag6 C41 2.533(6)
N1 C2 1.345(8)
N1 N2 1.379(7)
N2 C3 1.356(7)
N11 C22 1.328(8)
N11 N12 1.379(6)
N12 C23 1.346(8)
N21 C42 1.330(7)
N21 N22 1.380(7)
N22 C43 1.340(7)
S1 C6 1.779(6)
S1 C5 1.818(7)
S2 C14 1.784(7)
S2 C13 1.823(6)
S11 C26 1.779(7)
S11 C25 1.816(7)
S12 C34 1.788(6)
S12 C33 1.832(6)
S21 C46 1.788(7)
S21 C45 1.810(7)
S22 C54 1.777(7)
S22 C53 1.830(8)
F1 C9 1.357(7)
F2 C17 1.364(7)
F11 C29 1.360(7)
F12 C37 1.365(8)
F21 C49 1.369(8)
F22 C57 1.358(8)
C1 C3 1.389(9)
C1 C2 1.409(8)
C2 C4 1.498(9)
C3 C12 1.503(8)
C4 C5 1.529(9)
C6 C11 1.391(9)
C6 C7 1.392(9)
C7 C8 1.395(9)
C8 C9 1.370(10)
C9 C10 1.364(11)
C10 C11 1.382(10)
C12 C13 1.530(8)
C14 C19 1.382(9)
C14 C15 1.385(9)
C15 C16 1.396(9)
C16 C17 1.375(9)
C17 C18 1.349(9)
C18 C19 1.391(9)
C21 C23 1.394(8)
C21 C22 1.394(9)
C22 C24 1.505(8)
C23 C32 1.500(8)
C24 C25 1.529(9)
C26 C31 1.383(9)
C26 C27 1.404(9)
C27 C28 1.370(10)
C28 C29 1.380(9)
C29 C30 1.371(9)
C30 C31 1.385(9)
C32 C33 1.508(9)
C34 C35 1.369(9)
C34 C39 1.394(9)
C35 C36 1.392(9)
C36 C37 1.372(10)
C37 C38 1.368(9)
C38 C39 1.389(9)
C41 C42 1.393(9)
C41 C43 1.394(9)
C42 C44 1.492(9)
C43 C52 1.496(9)
C44 C45 1.525(9)
C46 C51 1.367(10)
C46 C47 1.388(10)
C47 C48 1.384(10)
C48 C49 1.342(12)
C49 C50 1.352(13)
C50 C51 1.396(11)
C52 C53 1.504(9)
C54 C59 1.387(10)
C54 C55 1.387(9)
C55 C56 1.386(10)
C56 C57 1.357(10)
C57 C58 1.387(10)
C58 C59 1.394(10)
O1 C62 1.194(10)
C61 C62 1.469(11)
C62 C63 1.453(12)
O2 C72 1.192(10)
C71 C72 1.433(15)
C72 C73 1.455(14)
B1 F13 1.373(9)
B1 F16 1.383(9)
B1 F15 1.385(9)
B1 F14 1.417(8)
B2 F25 1.373(9)
B2 F26 1.386(10)
B2 F23 1.398(9)
B2 F24 1.405(11)
B3 F34 1.380(9)
B3 F33 1.383(9)
B3 F31 1.386(8)
B3 F32 1.391(9)
